data_1512390
loop_
_publ_author_name
'Tan, Darlene Q.'
'Younai, Ashkaan'
'Pattawong, Ommidala'
'Fettinger, James C.'
'Cheong, Paul Ha-Yeon'
'Shaw, Jared T.'

_publ_section_title
;
 Stereoselective Synthesis of \g-Lactams from Imines and Cyanosuccinic
 Anhydrides.
;
_journal_issue 19
_journal_name_full 'Organic letters'
_journal_page_first 5126
_journal_page_last 5129
_journal_paper_doi 10.1021/ol402554n
_journal_volume 15
_journal_year 2013
_chemical_formula_moiety 'C33 H28 Cl N O3'
_chemical_formula_sum 'C33 H28 Cl N O3'
_chemical_formula_weight 522.01
_chemical_name_systematic
; 
 ? 
;
_space_group_IT_number 2
_symmetry_cell_setting triclinic
_symmetry_space_group_name_Hall '-P 1'
_symmetry_space_group_name_H-M 'P -1'
_atom_sites_solution_hydrogens geom
_atom_sites_solution_primary direct
_atom_sites_solution_secondary difmap
_audit_creation_method SHELXL-97
_cell_angle_alpha 81.013(2)
_cell_angle_beta 76.588(2)
_cell_angle_gamma 74.509(2)
_cell_formula_units_Z 2
_cell_length_a 8.6129(16)
_cell_length_b 10.1365(19)
_cell_length_c 16.519(3)
_cell_measurement_reflns_used 8473
_cell_measurement_temperature 90(2)
_cell_measurement_theta_max 27.50
_cell_measurement_theta_min 2.34
_cell_volume 1345.0(4)
_computing_cell_refinement 'SAINT (7.68A) (Bruker, 2009)'
_computing_data_collection 'Apex2 (2012.2-0) (Bruker, 2012)'
_computing_data_reduction 'SAINT (7.68A) (Bruker, 2009)'
_computing_molecular_graphics 'Bruker SHELXTL'
_computing_publication_material 'Bruker SHELXTL'
_computing_structure_refinement 'SHELXL-97 (Sheldrick, 2008)'
_computing_structure_solution 'SHELXS-97 (Sheldrick, 2008)'
_diffrn_ambient_temperature 90(2)
_diffrn_measured_fraction_theta_full 1.000
_diffrn_measured_fraction_theta_max 1.000
_diffrn_measurement_device_type 'Bruker APEX-II CCD'
_diffrn_measurement_method '\f and \w scans'
_diffrn_radiation_monochromator graphite
_diffrn_radiation_source 'fine-focus sealed tube'
_diffrn_radiation_type MoK\a
_diffrn_radiation_wavelength 0.71073
_diffrn_reflns_av_R_equivalents 0.0383
_diffrn_reflns_av_sigmaI/netI 0.0525
_diffrn_reflns_limit_h_max 10
_diffrn_reflns_limit_h_min -10
_diffrn_reflns_limit_k_max 12
_diffrn_reflns_limit_k_min -12
_diffrn_reflns_limit_l_max 19
_diffrn_reflns_limit_l_min -19
_diffrn_reflns_number 9516
_diffrn_reflns_theta_full 25.25
_diffrn_reflns_theta_max 25.25
_diffrn_reflns_theta_min 2.34
_exptl_absorpt_coefficient_mu 0.177
_exptl_absorpt_correction_T_max 0.9842
_exptl_absorpt_correction_T_min 0.9220
_exptl_absorpt_correction_type numerical
_exptl_absorpt_process_details 'SADABS 2008/1 (Sheldrick, 2008)'
_exptl_crystal_colour Colorless
_exptl_crystal_density_diffrn 1.289
_exptl_crystal_density_method 'not measured'
_exptl_crystal_description 'Triangular Plate'
_exptl_crystal_F_000 548
_exptl_crystal_size_max 0.47
_exptl_crystal_size_mid 0.43
_exptl_crystal_size_min 0.09
_refine_diff_density_max 0.404
_refine_diff_density_min -0.300
_refine_diff_density_rms 0.044
_refine_ls_extinction_method none
_refine_ls_goodness_of_fit_ref 1.039
_refine_ls_hydrogen_treatment mixed
_refine_ls_matrix_type full
_refine_ls_number_parameters 455
_refine_ls_number_reflns 4875
_refine_ls_number_restraints 0
_refine_ls_restrained_S_all 1.039
_refine_ls_R_factor_all 0.0486
_refine_ls_R_factor_gt 0.0396
_refine_ls_shift/su_max 0.000
_refine_ls_shift/su_mean 0.000
_refine_ls_structure_factor_coef Fsqd
_refine_ls_weighting_details 'calc w=1/[\s^2^(Fo^2^)+(0.0478P)^2^+0.4069P] where P=(Fo^2^+2Fc^2^)/3'
_refine_ls_weighting_scheme calc
_refine_ls_wR_factor_gt 0.1011
_refine_ls_wR_factor_ref 0.1079
_reflns_number_gt 4081
_reflns_number_total 4875
_reflns_threshold_expression >2sigma(I)
_cod_data_source_file ol402554n_si_003.cif
_cod_data_source_block jf2131fmi
_cod_depositor_comments
;
The following automatic conversions were performed:

'_symmetry_cell_setting' value 'Triclinic' changed to 'triclinic'
according to /home/saulius/struct/CIF-dictionaries/cif_core.dic
dictionary named 'cif_core.dic' version 2.4.2 from
2011-04-26.

'_exptl_absorpt_correction_type' value 'Numerical'
changed to 'numerical' according to
/home/saulius/struct/CIF-dictionaries/cif_core.dic dictionary named
'cif_core.dic' version 2.4.2 from 2011-04-26.

Automatic conversion script
Id: cif_fix_values 1891 2012-01-12 08:04:46Z andrius 
;
_cod_original_cell_volume 1345.1(4)
_cod_database_code 1512390

loop_
_symmetry_equiv_pos_as_xyz
'x, y, z'
'-x, -y, -z'

loop_
_atom_site_label
_atom_site_type_symbol
_atom_site_fract_x
_atom_site_fract_y
_atom_site_fract_z
_atom_site_U_iso_or_equiv
_atom_site_adp_type
_atom_site_occupancy
_atom_site_symmetry_multiplicity
_atom_site_calc_flag
C1 C 0.2973(2) 0.35913(17) 0.77406(11) 0.0278(4) Uani 1 1 d
C2 C 0.28074(19) 0.21272(16) 0.79806(10) 0.0258(3) Uani 1 1 d
C3 C 0.18442(18) 0.18445(16) 0.75236(10) 0.0234(3) Uani 1 1 d
N3 N 0.14339(15) 0.29661(13) 0.69253(8) 0.0234(3) Uani 1 1 d
C4 C 0.20770(18) 0.40334(16) 0.70084(10) 0.0250(3) Uani 1 1 d
O4 O 0.18846(14) 0.51411(11) 0.65837(7) 0.0290(3) Uani 1 1 d
C5 C 0.2031(2) 0.45224(19) 0.84544(11) 0.0325(4) Uani 1 1 d
H5A H 0.273(2) 0.4306(18) 0.8873(12) 0.030(5) Uiso 1 1 d
H5B H 0.196(2) 0.550(2) 0.8225(12) 0.037(5) Uiso 1 1 d
C6 C 0.0326(2) 0.43209(17) 0.88430(11) 0.0306(4) Uani 1 1 d
C7 C -0.0995(2) 0.49120(18) 0.84438(11) 0.0321(4) Uani 1 1 d
H7 H -0.083(2) 0.5500(19) 0.7907(12) 0.033(5) Uiso 1 1 d
C8 C -0.2561(2) 0.47146(18) 0.87963(12) 0.0355(4) Uani 1 1 d
H8 H -0.344(3) 0.519(2) 0.8501(13) 0.046(6) Uiso 1 1 d
C9 C -0.2823(2) 0.39125(19) 0.95506(12) 0.0380(4) Uani 1 1 d
H9 H -0.395(3) 0.374(2) 0.9824(14) 0.051(6) Uiso 1 1 d
C10 C -0.1524(2) 0.33136(19) 0.99574(12) 0.0373(4) Uani 1 1 d
H10 H -0.167(2) 0.275(2) 1.0498(14) 0.043(5) Uiso 1 1 d
C11 C 0.0038(2) 0.35249(18) 0.96077(11) 0.0346(4) Uani 1 1 d
H11 H 0.097(2) 0.3120(19) 0.9901(12) 0.035(5) Uiso 1 1 d
C12 C 0.4759(2) 0.37728(19) 0.74664(12) 0.0325(4) Uani 1 1 d
H12A H 0.467(2) 0.479(2) 0.7314(12) 0.036(5) Uiso 1 1 d
H12B H 0.526(2) 0.347(2) 0.7947(13) 0.037(5) Uiso 1 1 d
C13 C 0.57757(19) 0.30077(18) 0.67362(11) 0.0311(4) Uani 1 1 d
C14 C 0.5961(2) 0.3667(2) 0.59181(12) 0.0374(4) Uani 1 1 d
H14 H 0.549(2) 0.465(2) 0.5853(12) 0.039(5) Uiso 1 1 d
C15 C 0.6876(2) 0.2963(2) 0.52458(13) 0.0423(5) Uani 1 1 d
H15 H 0.700(3) 0.343(2) 0.4685(15) 0.056(6) Uiso 1 1 d
C16 C 0.7634(2) 0.1577(2) 0.53646(13) 0.0411(5) Uani 1 1 d
H16 H 0.828(2) 0.105(2) 0.4925(13) 0.039(5) Uiso 1 1 d
C17 C 0.7474(2) 0.0904(2) 0.61690(13) 0.0374(4) Uani 1 1 d
H17 H 0.803(2) -0.007(2) 0.6249(12) 0.039(5) Uiso 1 1 d
C18 C 0.6557(2) 0.16088(19) 0.68428(12) 0.0337(4) Uani 1 1 d
H18 H 0.645(2) 0.117(2) 0.7401(13) 0.039(5) Uiso 1 1 d
C19 C 0.3550(2) 0.12313(17) 0.86448(11) 0.0288(4) Uani 1 1 d
O19 O 0.41605(18) 0.16344(13) 0.91235(9) 0.0449(4) Uani 1 1 d
C20 C 0.4362(2) -0.1045(2) 0.92574(12) 0.0349(4) Uani 1 1 d
H20A H 0.546(3) -0.086(2) 0.9221(15) 0.063(7) Uiso 1 1 d
H20B H 0.455(2) -0.196(2) 0.9097(11) 0.028(5) Uiso 1 1 d
H20C H 0.368(3) -0.092(2) 0.9814(14) 0.046(6) Uiso 1 1 d
O20 O 0.35526(14) -0.00949(11) 0.86495(7) 0.0292(3) Uani 1 1 d
C21 C 0.10487(18) 0.06746(16) 0.76524(10) 0.0242(3) Uani 1 1 d
C22 C -0.0153(2) 0.05810(19) 0.83704(12) 0.0341(4) Uani 1 1 d
H22 H -0.045(2) 0.129(2) 0.8778(13) 0.041(5) Uiso 1 1 d
C23 C -0.0929(2) -0.0497(2) 0.85266(13) 0.0408(5) Uani 1 1 d
H23 H -0.181(3) -0.055(2) 0.9057(15) 0.054(6) Uiso 1 1 d
C24 C -0.0504(2) -0.14811(19) 0.79670(13) 0.0380(4) Uani 1 1 d
H24 H -0.113(3) -0.225(2) 0.8094(14) 0.053(6) Uiso 1 1 d
C25 C 0.0687(2) -0.13950(19) 0.72565(13) 0.0368(4) Uani 1 1 d
H25 H 0.104(2) -0.210(2) 0.6870(13) 0.043(5) Uiso 1 1 d
C26 C 0.1459(2) -0.03065(17) 0.70900(12) 0.0301(4) Uani 1 1 d
H26 H 0.230(2) -0.0273(18) 0.6608(12) 0.030(5) Uiso 1 1 d
C27 C 0.04758(19) 0.30475(17) 0.62874(10) 0.0250(3) Uani 1 1 d
H27A H -0.030(2) 0.3998(19) 0.6275(11) 0.027(4) Uiso 1 1 d
H27B H -0.017(2) 0.2375(18) 0.6469(11) 0.023(4) Uiso 1 1 d
C28 C 0.15243(19) 0.28169(16) 0.54247(10) 0.0239(3) Uani 1 1 d
C29 C 0.3171(2) 0.20939(18) 0.52958(11) 0.0296(4) Uani 1 1 d
H29 H 0.372(2) 0.1734(19) 0.5769(12) 0.035(5) Uiso 1 1 d
C30 C 0.4067(2) 0.18718(19) 0.44945(11) 0.0330(4) Uani 1 1 d
H30 H 0.522(3) 0.140(2) 0.4389(14) 0.052(6) Uiso 1 1 d
C31 C 0.3322(2) 0.23849(17) 0.38164(11) 0.0289(4) Uani 1 1 d
Cl31 Cl 0.44384(5) 0.20958(5) 0.28049(3) 0.04162(15) Uani 1 1 d
C32 C 0.1693(2) 0.31110(17) 0.39254(11) 0.0274(4) Uani 1 1 d
H32 H 0.119(2) 0.3464(18) 0.3443(12) 0.030(5) Uiso 1 1 d
C33 C 0.0811(2) 0.33221(16) 0.47274(11) 0.0256(4) Uani 1 1 d
H33 H -0.031(2) 0.3827(19) 0.4813(11) 0.032(5) Uiso 1 1 d

loop_
_atom_site_aniso_label
_atom_site_aniso_U_11
_atom_site_aniso_U_22
_atom_site_aniso_U_33
_atom_site_aniso_U_23
_atom_site_aniso_U_13
_atom_site_aniso_U_12
C1 0.0282(8) 0.0274(8) 0.0331(9) 0.0021(7) -0.0152(7) -0.0109(7)
C2 0.0246(8) 0.0276(8) 0.0285(9) -0.0009(7) -0.0107(7) -0.0084(7)
C3 0.0198(8) 0.0256(8) 0.0247(8) -0.0017(6) -0.0066(6) -0.0039(6)
N3 0.0212(6) 0.0237(7) 0.0281(7) 0.0000(5) -0.0113(5) -0.0064(5)
C4 0.0202(8) 0.0271(8) 0.0286(9) -0.0018(7) -0.0067(6) -0.0061(6)
O4 0.0277(6) 0.0257(6) 0.0354(6) 0.0032(5) -0.0121(5) -0.0080(5)
C5 0.0398(10) 0.0306(9) 0.0338(10) -0.0017(8) -0.0172(8) -0.0125(8)
C6 0.0409(10) 0.0262(8) 0.0296(9) -0.0067(7) -0.0111(8) -0.0104(7)
C7 0.0410(10) 0.0267(9) 0.0307(9) -0.0027(7) -0.0113(8) -0.0082(7)
C8 0.0373(10) 0.0302(9) 0.0385(10) -0.0040(8) -0.0112(8) -0.0038(8)
C9 0.0398(11) 0.0318(9) 0.0384(10) -0.0054(8) -0.0024(8) -0.0051(8)
C10 0.0469(11) 0.0322(10) 0.0305(10) -0.0037(8) -0.0047(8) -0.0080(8)
C11 0.0457(11) 0.0324(9) 0.0291(9) -0.0047(7) -0.0142(8) -0.0085(8)
C12 0.0314(9) 0.0308(9) 0.0433(11) 0.0057(8) -0.0213(8) -0.0145(7)
C13 0.0210(8) 0.0374(9) 0.0415(10) 0.0076(8) -0.0168(7) -0.0156(7)
C14 0.0210(8) 0.0421(11) 0.0487(12) 0.0140(9) -0.0155(8) -0.0100(8)
C15 0.0222(9) 0.0634(13) 0.0412(11) 0.0125(10) -0.0109(8) -0.0160(9)
C16 0.0202(9) 0.0592(13) 0.0469(12) -0.0036(10) -0.0101(8) -0.0124(8)
C17 0.0254(9) 0.0382(11) 0.0523(12) 0.0020(9) -0.0144(8) -0.0123(8)
C18 0.0275(9) 0.0368(10) 0.0421(11) 0.0074(8) -0.0163(8) -0.0153(7)
C19 0.0289(8) 0.0302(9) 0.0318(9) 0.0019(7) -0.0132(7) -0.0115(7)
O19 0.0607(9) 0.0404(7) 0.0487(8) 0.0075(6) -0.0384(7) -0.0209(7)
C20 0.0358(10) 0.0343(10) 0.0350(11) 0.0079(8) -0.0158(8) -0.0083(8)
O20 0.0307(6) 0.0280(6) 0.0321(6) 0.0051(5) -0.0160(5) -0.0084(5)
C21 0.0196(7) 0.0237(8) 0.0317(9) 0.0011(7) -0.0131(7) -0.0043(6)
C22 0.0299(9) 0.0356(10) 0.0388(10) -0.0083(8) -0.0035(8) -0.0115(7)
C23 0.0337(10) 0.0423(11) 0.0492(12) -0.0030(9) -0.0031(9) -0.0191(8)
C24 0.0336(10) 0.0304(9) 0.0558(12) 0.0005(8) -0.0163(9) -0.0138(8)
C25 0.0368(10) 0.0279(9) 0.0505(12) -0.0086(8) -0.0177(9) -0.0054(8)
C26 0.0262(8) 0.0307(9) 0.0346(10) -0.0053(7) -0.0090(8) -0.0052(7)
C27 0.0195(8) 0.0280(9) 0.0302(9) -0.0012(7) -0.0122(7) -0.0052(7)
C28 0.0216(8) 0.0231(8) 0.0302(9) 0.0001(6) -0.0108(7) -0.0075(6)
C29 0.0204(8) 0.0365(9) 0.0319(9) -0.0006(7) -0.0116(7) -0.0031(7)
C30 0.0190(8) 0.0426(10) 0.0358(10) -0.0042(8) -0.0080(7) -0.0024(7)
C31 0.0252(8) 0.0331(9) 0.0290(9) -0.0027(7) -0.0064(7) -0.0076(7)
Cl31 0.0330(2) 0.0593(3) 0.0291(2) -0.0070(2) -0.00388(18) -0.0058(2)
C32 0.0286(9) 0.0273(8) 0.0297(9) -0.0011(7) -0.0141(7) -0.0065(7)
C33 0.0221(8) 0.0241(8) 0.0343(9) -0.0025(7) -0.0137(7) -0.0050(7)

loop_
_atom_type_symbol
_atom_type_description
_atom_type_scat_dispersion_real
_atom_type_scat_dispersion_imag
_atom_type_scat_source
C C 0.0033 0.0016 'International Tables Vol C Tables 4.2.6.8 and 6.1.1.4'
H H 0.0000 0.0000 'International Tables Vol C Tables 4.2.6.8 and 6.1.1.4'
N N 0.0061 0.0033 'International Tables Vol C Tables 4.2.6.8 and 6.1.1.4'
O O 0.0106 0.0060 'International Tables Vol C Tables 4.2.6.8 and 6.1.1.4'
Cl Cl 0.1484 0.1585 'International Tables Vol C Tables 4.2.6.8 and 6.1.1.4'

loop_
_geom_angle_atom_site_label_1
_geom_angle_atom_site_label_2
_geom_angle_atom_site_label_3
_geom_angle
C2 C1 C4 101.69(12)
C2 C1 C12 115.69(14)
C4 C1 C12 110.41(14)
C2 C1 C5 111.41(14)
C4 C1 C5 108.26(13)
C12 C1 C5 108.99(13)
C3 C2 C19 127.79(15)
C3 C2 C1 109.76(14)
C19 C2 C1 122.38(14)
C2 C3 N3 109.96(14)
C2 C3 C21 129.32(14)
N3 C3 C21 120.11(13)
C4 N3 C3 110.59(13)
C4 N3 C27 122.32(13)
C3 N3 C27 127.09(13)
O4 C4 N3 124.61(14)
O4 C4 C1 127.63(14)
N3 C4 C1 107.70(13)
C6 C5 C1 114.10(14)
C6 C5 H5A 111.1(11)
C1 C5 H5A 105.7(10)
C6 C5 H5B 109.7(11)
C1 C5 H5B 108.3(11)
H5A C5 H5B 107.8(15)
C7 C6 C11 118.21(17)
C7 C6 C5 121.01(16)
C11 C6 C5 120.78(16)
C8 C7 C6 121.06(17)
C8 C7 H7 119.0(11)
C6 C7 H7 119.9(11)
C9 C8 C7 120.03(18)
C9 C8 H8 122.8(13)
C7 C8 H8 117.2(13)
C8 C9 C10 119.83(19)
C8 C9 H9 122.0(13)
C10 C9 H9 118.2(13)
C9 C10 C11 120.03(18)
C9 C10 H10 122.1(12)
C11 C10 H10 117.9(12)
C10 C11 C6 120.84(18)
C10 C11 H11 120.7(11)
C6 C11 H11 118.5(11)
C13 C12 C1 114.64(14)
C13 C12 H12A 109.3(11)
C1 C12 H12A 106.3(11)
C13 C12 H12B 110.3(11)
C1 C12 H12B 106.9(12)
H12A C12 H12B 109.3(16)
C18 C13 C14 117.40(18)
C18 C13 C12 121.44(16)
C14 C13 C12 121.16(16)
C15 C14 C13 121.25(18)
C15 C14 H14 121.7(12)
C13 C14 H14 116.9(12)
C14 C15 C16 120.42(19)
C14 C15 H15 120.4(13)
C16 C15 H15 119.2(13)
C15 C16 C17 119.4(2)
C15 C16 H16 123.6(12)
C17 C16 H16 117.1(12)
C18 C17 C16 120.24(19)
C18 C17 H17 120.9(12)
C16 C17 H17 118.9(12)
C17 C18 C13 121.31(18)
C17 C18 H18 121.6(12)
C13 C18 H18 117.1(12)
O19 C19 O20 123.26(15)
O19 C19 C2 123.60(15)
O20 C19 C2 113.09(13)
O20 C20 H20A 108.7(14)
O20 C20 H20B 107.1(11)
H20A C20 H20B 107.6(18)
O20 C20 H20C 109.0(13)
H20A C20 H20C 111.0(19)
H20B C20 H20C 113.2(17)
C19 O20 C20 115.75(13)
C26 C21 C22 119.74(16)
C26 C21 C3 122.70(15)
C22 C21 C3 117.57(15)
C23 C22 C21 120.07(17)
C23 C22 H22 120.2(12)
C21 C22 H22 119.8(12)
C24 C23 C22 119.96(18)
C24 C23 H23 121.0(13)
C22 C23 H23 119.0(13)
C25 C24 C23 120.20(17)
C25 C24 H24 122.0(12)
C23 C24 H24 117.8(12)
C24 C25 C26 120.20(17)
C24 C25 H25 121.4(12)
C26 C25 H25 118.3(12)
C21 C26 C25 119.82(17)
C21 C26 H26 120.8(11)
C25 C26 H26 119.3(11)
N3 C27 C28 113.43(12)
N3 C27 H27A 107.0(10)
C28 C27 H27A 109.9(10)
N3 C27 H27B 107.2(10)
C28 C27 H27B 110.6(10)
H27A C27 H27B 108.4(14)
C33 C28 C29 118.26(15)
C33 C28 C27 118.84(14)
C29 C28 C27 122.88(14)
C30 C29 C28 120.76(15)
C30 C29 H29 118.7(11)
C28 C29 H29 120.5(11)
C31 C30 C29 119.53(15)
C31 C30 H30 118.2(13)
C29 C30 H30 122.2(13)
C30 C31 C32 120.96(16)
C30 C31 Cl31 119.77(13)
C32 C31 Cl31 119.27(13)
C33 C32 C31 119.00(15)
C33 C32 H32 121.2(11)
C31 C32 H32 119.8(11)
C32 C33 C28 121.49(15)
C32 C33 H33 120.1(11)
C28 C33 H33 118.4(11)

loop_
_geom_bond_atom_site_label_1
_geom_bond_atom_site_label_2
_geom_bond_distance
C1 C2 1.511(2)
C1 C4 1.529(2)
C1 C12 1.551(2)
C1 C5 1.560(2)
C2 C3 1.351(2)
C2 C19 1.464(2)
C3 N3 1.411(2)
C3 C21 1.486(2)
N3 C4 1.378(2)
N3 C27 1.462(2)
C4 O4 1.220(2)
C5 C6 1.514(3)
C5 H5A 0.98(2)
C5 H5B 0.99(2)
C6 C7 1.396(3)
C6 C11 1.397(3)
C7 C8 1.393(3)
C7 H7 0.992(19)
C8 C9 1.384(3)
C8 H8 0.97(2)
C9 C10 1.389(3)
C9 H9 1.02(2)
C10 C11 1.394(3)
C10 H10 0.98(2)
C11 H11 1.00(2)
C12 C13 1.504(3)
C12 H12A 1.01(2)
C12 H12B 0.96(2)
C13 C18 1.401(3)
C13 C14 1.405(3)
C14 C15 1.381(3)
C14 H14 0.97(2)
C15 C16 1.386(3)
C15 H15 0.97(2)
C16 C17 1.390(3)
C16 H16 0.95(2)
C17 C18 1.383(3)
C17 H17 0.98(2)
C18 H18 0.95(2)
C19 O19 1.215(2)
C19 O20 1.343(2)
C20 O20 1.444(2)
C20 H20A 1.00(3)
C20 H20B 0.967(19)
C20 H20C 0.98(2)
C21 C26 1.388(2)
C21 C22 1.391(2)
C22 C23 1.389(3)
C22 H22 1.00(2)
C23 C24 1.385(3)
C23 H23 1.02(2)
C24 C25 1.377(3)
C24 H24 1.03(2)
C25 C26 1.395(3)
C25 H25 0.97(2)
C26 H26 0.946(19)
C27 C28 1.515(2)
C27 H27A 1.017(18)
C27 H27B 0.960(18)
C28 C33 1.394(2)
C28 C29 1.395(2)
C29 C30 1.387(3)
C29 H29 0.98(2)
C30 C31 1.382(2)
C30 H30 0.96(2)
C31 C32 1.384(2)
C31 Cl31 1.7492(17)
C32 C33 1.383(2)
C32 H32 0.97(2)
C33 H33 0.953(19)

loop_
_geom_torsion_atom_site_label_1
_geom_torsion_atom_site_label_2
_geom_torsion_atom_site_label_3
_geom_torsion_atom_site_label_4
_geom_torsion
C4 C1 C2 C3 -5.42(17)
C12 C1 C2 C3 -125.08(16)
C5 C1 C2 C3 109.71(16)
C4 C1 C2 C19 177.28(15)
C12 C1 C2 C19 57.6(2)
C5 C1 C2 C19 -67.58(19)
C19 C2 C3 N3 -177.76(15)
C1 C2 C3 N3 5.13(18)
C19 C2 C3 C21 11.3(3)
C1 C2 C3 C21 -165.80(15)
C2 C3 N3 C4 -2.54(18)
C21 C3 N3 C4 169.36(14)
C2 C3 N3 C27 177.11(14)
C21 C3 N3 C27 -11.0(2)
C3 N3 C4 O4 -178.44(15)
C27 N3 C4 O4 1.9(2)
C3 N3 C4 C1 -1.10(17)
C27 N3 C4 C1 179.23(13)
C2 C1 C4 O4 -178.95(16)
C12 C1 C4 O4 -55.6(2)
C5 C1 C4 O4 63.6(2)
C2 C1 C4 N3 3.81(16)
C12 C1 C4 N3 127.14(14)
C5 C1 C4 N3 -113.62(14)
C2 C1 C5 C6 -44.76(19)
C4 C1 C5 C6 66.25(18)
C12 C1 C5 C6 -173.62(14)
C1 C5 C6 C7 -78.6(2)
C1 C5 C6 C11 100.73(18)
C11 C6 C7 C8 -0.1(2)
C5 C6 C7 C8 179.28(16)
C6 C7 C8 C9 -0.5(3)
C7 C8 C9 C10 0.5(3)
C8 C9 C10 C11 0.2(3)
C9 C10 C11 C6 -0.9(3)
C7 C6 C11 C10 0.8(3)
C5 C6 C11 C10 -178.58(16)
C2 C1 C12 C13 57.8(2)
C4 C1 C12 C13 -57.00(19)
C5 C1 C12 C13 -175.80(14)
C1 C12 C13 C18 -82.15(19)
C1 C12 C13 C14 97.03(19)
C18 C13 C14 C15 0.0(2)
C12 C13 C14 C15 -179.19(15)
C13 C14 C15 C16 0.2(3)
C14 C15 C16 C17 -0.5(3)
C15 C16 C17 C18 0.5(3)
C16 C17 C18 C13 -0.3(3)
C14 C13 C18 C17 0.0(2)
C12 C13 C18 C17 179.20(15)
C3 C2 C19 O19 -166.71(18)
C1 C2 C19 O19 10.1(3)
C3 C2 C19 O20 16.0(2)
C1 C2 C19 O20 -167.25(14)
O19 C19 O20 C20 -1.1(2)
C2 C19 O20 C20 176.26(14)
C2 C3 C21 C26 -115.3(2)
N3 C3 C21 C26 74.6(2)
C2 C3 C21 C22 64.8(2)
N3 C3 C21 C22 -105.37(18)
C26 C21 C22 C23 0.5(3)
C3 C21 C22 C23 -179.50(16)
C21 C22 C23 C24 0.1(3)
C22 C23 C24 C25 0.1(3)
C23 C24 C25 C26 -0.9(3)
C22 C21 C26 C25 -1.3(2)
C3 C21 C26 C25 178.73(15)
C24 C25 C26 C21 1.5(3)
C4 N3 C27 C28 78.54(18)
C3 N3 C27 C28 -101.07(17)
N3 C27 C28 C33 -157.87(14)
N3 C27 C28 C29 23.5(2)
C33 C28 C29 C30 -0.7(2)
C27 C28 C29 C30 177.94(16)
C28 C29 C30 C31 0.6(3)
C29 C30 C31 C32 -0.3(3)
C29 C30 C31 Cl31 -179.45(14)
C30 C31 C32 C33 0.1(3)
Cl31 C31 C32 C33 179.24(12)
C31 C32 C33 C28 -0.2(2)
C29 C28 C33 C32 0.5(2)
C27 C28 C33 C32 -178.20(14)
